data_4064874
loop_
_publ_author_name
'Azhakar, Ramachandran'
'Ghadwal, Rajendra S.'
'Roesky, Herbert W.'
'Hey, Jakob'
'Stalke, Dietmar'

_publ_contact_author 'Prof. Dr. D. Stalke'
_publ_section_title
;
 Reactions of StableN-Heterocyclic Silylenes with Ketones and
 3,5-Di-tert-butyl-o-benzoquinone
;
_journal_issue 14
_journal_name_full Organometallics
_journal_page_first 3853
_journal_paper_doi 10.1021/om200388a
_journal_volume 30
_journal_year 2011
_chemical_formula_moiety 'C29 H43 Cl N2 O2 Si'
_chemical_formula_sum 'C29 H43 Cl N2 O2 Si'
_chemical_formula_weight 515.19
_chemical_name_systematic
; 
 ? 
;
_space_group_IT_number 19
_symmetry_cell_setting orthorhombic
_symmetry_space_group_name_Hall 'P 2ac 2ab'
_symmetry_space_group_name_H-M 'P 21 21 21'
_atom_sites_solution_hydrogens geom
_atom_sites_solution_primary direct
_atom_sites_solution_secondary difmap
_audit_creation_method SHELXL-97
_cell_angle_alpha 90.00
_cell_angle_beta 90.00
_cell_angle_gamma 90.00
_cell_formula_units_Z 4
_cell_length_a 10.8117(10)
_cell_length_b 14.4507(14)
_cell_length_c 18.4194(18)
_cell_measurement_reflns_used 3251
_cell_measurement_temperature 100(2)
_cell_measurement_theta_max 22.305
_cell_measurement_theta_min 2.353
_cell_volume 2877.8(5)
_computing_cell_refinement 'SAINT V7.68A'
_computing_data_collection 'APEX2 v2008.11'
_computing_data_reduction 'SAINT V7.46A'
_computing_molecular_graphics 'XSHELL in SHELXTL-97'
_computing_publication_material 'XP in SHELXTL Version 2008/3'
_computing_structure_refinement 'SHELXL in SHELXTL Version 2008/3'
_computing_structure_solution 'SHELXS in SHELXTL Version 2008/3'
_diffrn_ambient_temperature 100(2)
_diffrn_measured_fraction_theta_full 0.997
_diffrn_measured_fraction_theta_max 0.997
_diffrn_measurement_device_type 'Bruker Smart Apex II with D8-Goniometer'
_diffrn_measurement_method 'omega scans'
_diffrn_radiation_monochromator 'INCOATEC Quazar mirror optics'
_diffrn_radiation_source 'INCOATEC Mo Microsource'
_diffrn_radiation_type MoK\a
_diffrn_radiation_wavelength 0.71073
_diffrn_reflns_av_R_equivalents 0.0549
_diffrn_reflns_av_sigmaI/netI 0.0428
_diffrn_reflns_limit_h_max 13
_diffrn_reflns_limit_h_min -12
_diffrn_reflns_limit_k_max 17
_diffrn_reflns_limit_k_min -17
_diffrn_reflns_limit_l_max 22
_diffrn_reflns_limit_l_min -22
_diffrn_reflns_number 29073
_diffrn_reflns_theta_full 26.03
_diffrn_reflns_theta_max 26.03
_diffrn_reflns_theta_min 1.79
_exptl_absorpt_coefficient_mu 0.202
_exptl_absorpt_correction_T_max 0.99
_exptl_absorpt_correction_T_min 0.8266
_exptl_absorpt_correction_type multi-scan
_exptl_absorpt_process_details SADABS-2008/2
_exptl_crystal_colour colourless
_exptl_crystal_density_diffrn 1.189
_exptl_crystal_density_method 'not measured'
_exptl_crystal_description block
_exptl_crystal_F_000 1112
_exptl_crystal_size_max 0.10
_exptl_crystal_size_mid 0.08
_exptl_crystal_size_min 0.07
_refine_diff_density_max 0.193
_refine_diff_density_min -0.203
_refine_diff_density_rms 0.040
_refine_ls_abs_structure_details 'Flack H D (1983), Acta Cryst. A39, 876-881'
_refine_ls_abs_structure_Flack 0.03(5)
_refine_ls_extinction_method none
_refine_ls_goodness_of_fit_ref 1.038
_refine_ls_hydrogen_treatment constr
_refine_ls_matrix_type full
_refine_ls_number_parameters 359
_refine_ls_number_reflns 5663
_refine_ls_number_restraints 0
_refine_ls_restrained_S_all 1.038
_refine_ls_R_factor_all 0.0427
_refine_ls_R_factor_gt 0.0351
_refine_ls_shift/su_max 0.000
_refine_ls_shift/su_mean 0.000
_refine_ls_structure_factor_coef Fsqd
_refine_ls_weighting_details 'calc w=1/[\s^2^(Fo^2^)+(0.0292P)^2^+0.7734P] where P=(Fo^2^+2Fc^2^)/3'
_refine_ls_weighting_scheme calc
_refine_ls_wR_factor_gt 0.0729
_refine_ls_wR_factor_ref 0.0764
_reflns_number_gt 5058
_reflns_number_total 5657
_reflns_threshold_expression >2sigma(I)
_cod_data_source_file om200388a_si_001.cif
_cod_data_source_block comp02
_cod_original_sg_symbol_H-M P212121
_cod_database_code 4064874

loop_
_symmetry_equiv_pos_as_xyz
'x, y, z'
'-x+1/2, -y, z+1/2'
'-x, y+1/2, -z+1/2'
'x+1/2, -y+1/2, -z'

loop_
_atom_site_label
_atom_site_type_symbol
_atom_site_fract_x
_atom_site_fract_y
_atom_site_fract_z
_atom_site_U_iso_or_equiv
_atom_site_adp_type
_atom_site_occupancy
_atom_site_symmetry_multiplicity
_atom_site_calc_flag
_atom_site_refinement_flags
_atom_site_disorder_assembly
_atom_site_disorder_group
C1 C 0.71036(18) 0.01005(13) 0.28080(11) 0.0171(4) Uani 1 1 d . . .
C2 C 0.57377(19) 0.01061(13) 0.27163(11) 0.0181(4) Uani 1 1 d . . .
C3 C 0.5037(2) 0.07201(14) 0.31340(10) 0.0201(4) Uani 1 1 d . . .
H3 H 0.5427 0.1093 0.3492 0.024 Uiso 1 1 calc R . .
C4 C 0.3775(2) 0.07841(16) 0.30256(12) 0.0262(5) Uani 1 1 d . . .
H4 H 0.3301 0.1212 0.3300 0.031 Uiso 1 1 calc R . .
C5 C 0.3202(2) 0.02240(17) 0.25164(12) 0.0298(5) Uani 1 1 d . . .
H5 H 0.2334 0.0267 0.2445 0.036 Uiso 1 1 calc R . .
C6 C 0.3884(2) -0.03939(15) 0.21128(12) 0.0277(5) Uani 1 1 d . . .
H6 H 0.3484 -0.0782 0.1769 0.033 Uiso 1 1 calc R . .
C7 C 0.5159(2) -0.04522(14) 0.22069(11) 0.0233(5) Uani 1 1 d . . .
H7 H 0.5630 -0.0873 0.1923 0.028 Uiso 1 1 calc R . .
C8 C 0.73734(19) -0.12786(14) 0.36607(11) 0.0204(5) Uani 1 1 d . . .
C9 C 0.6145(3) -0.1159(2) 0.40711(17) 0.0310(8) Uani 0.783(3) 1 d P A 1
H9A H 0.6206 -0.0628 0.4400 0.046 Uiso 0.783(3) 1 calc PR A 1
H9B H 0.5970 -0.1720 0.4352 0.046 Uiso 0.783(3) 1 calc PR A 1
H9C H 0.5475 -0.1053 0.3722 0.046 Uiso 0.783(3) 1 calc PR A 1
C10 C 0.7271(3) -0.20382(19) 0.30881(17) 0.0318(8) Uani 0.783(3) 1 d P A 1
H10A H 0.6608 -0.1884 0.2746 0.048 Uiso 0.783(3) 1 calc PR A 1
H10B H 0.7084 -0.2629 0.3325 0.048 Uiso 0.783(3) 1 calc PR A 1
H10C H 0.8056 -0.2090 0.2825 0.048 Uiso 0.783(3) 1 calc PR A 1
C11 C 0.8343(3) -0.1571(2) 0.42216(16) 0.0280(8) Uani 0.783(3) 1 d P A 1
H11A H 0.9145 -0.1650 0.3981 0.042 Uiso 0.783(3) 1 calc PR A 1
H11B H 0.8093 -0.2157 0.4445 0.042 Uiso 0.783(3) 1 calc PR A 1
H11C H 0.8412 -0.1093 0.4597 0.042 Uiso 0.783(3) 1 calc PR A 1
C9' C 0.6230(11) -0.1708(8) 0.3389(7) 0.039(4) Uani 0.217(3) 1 d P A 2
H9'1 H 0.5566 -0.1246 0.3381 0.059 Uiso 0.217(3) 1 calc PR A 2
H9'2 H 0.5994 -0.2221 0.3708 0.059 Uiso 0.217(3) 1 calc PR A 2
H9'3 H 0.6367 -0.1942 0.2896 0.059 Uiso 0.217(3) 1 calc PR A 2
C10' C 0.8471(10) -0.1983(7) 0.3577(6) 0.029(3) Uani 0.217(3) 1 d P A 2
H10D H 0.8346 -0.2505 0.3909 0.043 Uiso 0.217(3) 1 calc PR A 2
H10E H 0.9252 -0.1674 0.3694 0.043 Uiso 0.217(3) 1 calc PR A 2
H10F H 0.8499 -0.2211 0.3076 0.043 Uiso 0.217(3) 1 calc PR A 2
C11' C 0.7272(13) -0.0949(8) 0.4439(6) 0.042(4) Uani 0.217(3) 1 d P A 2
H11D H 0.6506 -0.0594 0.4500 0.062 Uiso 0.217(3) 1 calc PR A 2
H11E H 0.7982 -0.0555 0.4556 0.062 Uiso 0.217(3) 1 calc PR A 2
H11F H 0.7261 -0.1484 0.4766 0.062 Uiso 0.217(3) 1 calc PR A 2
C12 C 0.76986(19) 0.14330(14) 0.19698(11) 0.0184(4) Uani 1 1 d . . .
C13 C 0.6604(2) 0.12951(16) 0.14554(12) 0.0241(5) Uani 1 1 d . . .
H13A H 0.6671 0.0688 0.1221 0.036 Uiso 1 1 calc R . .
H13B H 0.6611 0.1781 0.1084 0.036 Uiso 1 1 calc R . .
H13C H 0.5830 0.1327 0.1731 0.036 Uiso 1 1 calc R . .
C14 C 0.8880(2) 0.15189(16) 0.15157(12) 0.0250(5) Uani 1 1 d . . .
H14A H 0.9589 0.1619 0.1838 0.037 Uiso 1 1 calc R . .
H14B H 0.8801 0.2043 0.1181 0.037 Uiso 1 1 calc R . .
H14C H 0.9006 0.0949 0.1237 0.037 Uiso 1 1 calc R . .
C15 C 0.7500(2) 0.23061(14) 0.24257(11) 0.0222(5) Uani 1 1 d . . .
H15A H 0.6754 0.2233 0.2723 0.033 Uiso 1 1 calc R . .
H15B H 0.7401 0.2841 0.2104 0.033 Uiso 1 1 calc R . .
H15C H 0.8216 0.2403 0.2742 0.033 Uiso 1 1 calc R . .
C16 C 1.08608(19) 0.04982(13) 0.40202(10) 0.0161(4) Uani 1 1 d . . .
C17 C 1.06135(18) 0.13341(14) 0.36777(10) 0.0150(4) Uani 1 1 d . . .
C18 C 1.11784(18) 0.21535(14) 0.38673(11) 0.0168(4) Uani 1 1 d . . .
H18 H 1.0977 0.2716 0.3628 0.020 Uiso 1 1 calc R . .
C19 C 1.20587(18) 0.21283(14) 0.44239(11) 0.0165(4) Uani 1 1 d . . .
C20 C 1.23370(19) 0.12777(14) 0.47411(10) 0.0174(4) Uani 1 1 d . . .
H20 H 1.2954 0.1266 0.5108 0.021 Uiso 1 1 calc R . .
C21 C 1.17702(19) 0.04390(13) 0.45557(11) 0.0170(4) Uani 1 1 d . . .
C22 C 1.2750(2) 0.29996(14) 0.46733(12) 0.0212(5) Uani 1 1 d . . .
C23 C 1.2221(2) 0.38769(15) 0.43319(14) 0.0339(6) Uani 1 1 d . . .
H23A H 1.2310 0.3845 0.3803 0.051 Uiso 1 1 calc R . .
H23B H 1.2671 0.4417 0.4516 0.051 Uiso 1 1 calc R . .
H23C H 1.1343 0.3932 0.4458 0.051 Uiso 1 1 calc R . .
C24 C 1.2655(2) 0.30947(16) 0.55021(12) 0.0294(5) Uani 1 1 d . . .
H24A H 1.1783 0.3089 0.5647 0.044 Uiso 1 1 calc R . .
H24B H 1.3036 0.3679 0.5654 0.044 Uiso 1 1 calc R . .
H24C H 1.3087 0.2577 0.5734 0.044 Uiso 1 1 calc R . .
C25 C 1.4126(2) 0.29122(16) 0.44656(12) 0.0276(5) Uani 1 1 d . . .
H25A H 1.4487 0.2376 0.4713 0.041 Uiso 1 1 calc R . .
H25B H 1.4567 0.3475 0.4612 0.041 Uiso 1 1 calc R . .
H25C H 1.4199 0.2830 0.3939 0.041 Uiso 1 1 calc R . .
C26 C 1.2143(2) -0.04839(14) 0.49022(11) 0.0215(5) Uani 1 1 d . . .
C27 C 1.1044(2) -0.08794(16) 0.53299(12) 0.0304(6) Uani 1 1 d . . .
H27A H 1.0813 -0.0448 0.5717 0.046 Uiso 1 1 calc R . .
H27B H 1.1277 -0.1476 0.5543 0.046 Uiso 1 1 calc R . .
H27C H 1.0339 -0.0967 0.5002 0.046 Uiso 1 1 calc R . .
C28 C 1.2518(2) -0.11593(15) 0.42994(12) 0.0285(5) Uani 1 1 d . . .
H28A H 1.2776 -0.1748 0.4516 0.043 Uiso 1 1 calc R . .
H28B H 1.3206 -0.0897 0.4021 0.043 Uiso 1 1 calc R . .
H28C H 1.1812 -0.1265 0.3976 0.043 Uiso 1 1 calc R . .
C29 C 1.3249(2) -0.03813(15) 0.54217(12) 0.0284(5) Uani 1 1 d . . .
H29A H 1.3035 0.0052 0.5811 0.043 Uiso 1 1 calc R . .
H29B H 1.3965 -0.0145 0.5153 0.043 Uiso 1 1 calc R . .
H29C H 1.3451 -0.0986 0.5632 0.043 Uiso 1 1 calc R . .
Cl1 Cl 1.00657(5) -0.06202(4) 0.22305(3) 0.02376(12) Uani 1 1 d . A .
N1 N 0.77670(16) -0.03968(11) 0.33012(9) 0.0187(4) Uani 1 1 d . A .
N2 N 0.78983(15) 0.06220(11) 0.24644(9) 0.0168(4) Uani 1 1 d . A .
O1 O 1.01201(13) -0.02040(9) 0.37613(7) 0.0188(3) Uani 1 1 d . A .
O2 O 0.97244(12) 0.12507(9) 0.31481(7) 0.0168(3) Uani 1 1 d . A .
Si1 Si 0.92143(5) 0.01524(4) 0.30461(3) 0.01645(12) Uani 1 1 d . . .

loop_
_atom_site_aniso_label
_atom_site_aniso_U_11
_atom_site_aniso_U_22
_atom_site_aniso_U_33
_atom_site_aniso_U_23
_atom_site_aniso_U_13
_atom_site_aniso_U_12
C1 0.0171(10) 0.0153(9) 0.0190(10) -0.0058(8) 0.0015(9) -0.0007(8)
C2 0.0163(10) 0.0185(10) 0.0196(10) 0.0049(9) -0.0003(9) -0.0030(9)
C3 0.0182(10) 0.0228(10) 0.0192(10) -0.0007(9) 0.0023(10) -0.0009(10)
C4 0.0205(12) 0.0347(13) 0.0233(11) 0.0051(10) 0.0070(10) 0.0027(10)
C5 0.0126(11) 0.0445(14) 0.0323(13) 0.0087(11) 0.0001(10) -0.0035(11)
C6 0.0251(13) 0.0315(13) 0.0266(12) 0.0022(10) -0.0036(10) -0.0125(10)
C7 0.0225(12) 0.0241(11) 0.0231(10) -0.0009(9) -0.0011(10) -0.0030(10)
C8 0.0169(11) 0.0189(10) 0.0256(11) 0.0059(9) 0.0006(9) -0.0022(9)
C9 0.0243(18) 0.0324(17) 0.0361(18) 0.0129(14) 0.0067(14) 0.0006(14)
C10 0.046(2) 0.0177(14) 0.0316(16) 0.0023(13) -0.0040(16) -0.0049(14)
C11 0.0245(17) 0.0283(17) 0.0313(18) 0.0148(13) -0.0021(13) -0.0066(13)
C9' 0.033(7) 0.032(6) 0.052(8) 0.022(6) -0.010(6) -0.015(5)
C10' 0.033(6) 0.018(5) 0.036(7) 0.004(5) 0.000(5) 0.001(4)
C11' 0.054(9) 0.036(7) 0.034(7) 0.010(5) 0.022(6) 0.009(6)
C12 0.0181(11) 0.0193(10) 0.0179(10) 0.0035(9) -0.0005(9) -0.0023(9)
C13 0.0262(12) 0.0247(11) 0.0216(11) 0.0033(9) -0.0055(9) -0.0009(10)
C14 0.0215(12) 0.0313(12) 0.0221(11) 0.0063(10) 0.0010(9) -0.0015(10)
C15 0.0257(12) 0.0195(11) 0.0215(11) 0.0044(8) -0.0017(9) -0.0016(9)
C16 0.0150(10) 0.0165(9) 0.0168(10) -0.0011(8) 0.0034(8) -0.0007(9)
C17 0.0100(10) 0.0204(10) 0.0146(10) -0.0010(8) 0.0008(8) 0.0010(8)
C18 0.0155(11) 0.0161(10) 0.0189(10) 0.0015(8) 0.0013(8) 0.0020(8)
C19 0.0121(10) 0.0210(10) 0.0163(10) -0.0024(9) 0.0000(8) -0.0016(8)
C20 0.0147(11) 0.0231(11) 0.0145(10) -0.0007(8) -0.0001(8) 0.0018(9)
C21 0.0179(10) 0.0191(11) 0.0141(10) 0.0011(8) 0.0044(8) 0.0024(8)
C22 0.0183(11) 0.0213(11) 0.0238(11) -0.0023(9) -0.0058(9) -0.0014(9)
C23 0.0333(14) 0.0214(12) 0.0470(15) -0.0018(11) -0.0154(12) -0.0069(11)
C24 0.0274(13) 0.0319(13) 0.0289(13) -0.0088(10) -0.0015(11) -0.0019(11)
C25 0.0214(12) 0.0319(12) 0.0296(12) 0.0006(10) -0.0010(10) -0.0073(11)
C26 0.0264(12) 0.0201(10) 0.0180(10) 0.0038(8) -0.0005(9) 0.0026(9)
C27 0.0364(15) 0.0275(12) 0.0273(12) 0.0100(10) -0.0001(11) -0.0020(11)
C28 0.0358(14) 0.0209(11) 0.0290(13) 0.0006(9) -0.0024(11) 0.0085(11)
C29 0.0331(13) 0.0249(13) 0.0272(12) 0.0050(10) -0.0073(10) 0.0064(10)
Cl1 0.0165(3) 0.0291(3) 0.0257(3) -0.0099(2) -0.0003(2) 0.0021(2)
N1 0.0143(9) 0.0166(9) 0.0252(9) 0.0048(7) -0.0010(7) -0.0013(7)
N2 0.0155(9) 0.0159(8) 0.0190(8) -0.0003(7) -0.0002(7) -0.0012(7)
O1 0.0202(8) 0.0150(6) 0.0211(7) 0.0005(6) -0.0008(6) -0.0030(6)
O2 0.0145(7) 0.0176(7) 0.0182(7) -0.0004(6) -0.0039(6) -0.0024(6)
Si1 0.0138(3) 0.0164(3) 0.0192(3) -0.0010(2) 0.0006(2) -0.0008(2)

loop_
_atom_type_symbol
_atom_type_description
_atom_type_scat_dispersion_real
_atom_type_scat_dispersion_imag
_atom_type_scat_source
C C 0.0033 0.0016 'International Tables Vol C Tables 4.2.6.8 and 6.1.1.4'
H H 0.0000 0.0000 'International Tables Vol C Tables 4.2.6.8 and 6.1.1.4'
N N 0.0061 0.0033 'International Tables Vol C Tables 4.2.6.8 and 6.1.1.4'
O O 0.0106 0.0060 'International Tables Vol C Tables 4.2.6.8 and 6.1.1.4'
Si Si 0.0817 0.0704 'International Tables Vol C Tables 4.2.6.8 and 6.1.1.4'
Cl Cl 0.1484 0.1585 'International Tables Vol C Tables 4.2.6.8 and 6.1.1.4'

loop_
_geom_angle_atom_site_label_1
_geom_angle_atom_site_label_2
_geom_angle_atom_site_label_3
_geom_angle
N2 C1 N1 106.32(17)
N2 C1 C2 126.53(18)
N1 C1 C2 126.99(18)
C7 C2 C3 119.8(2)
C7 C2 C1 121.48(18)
C3 C2 C1 118.66(18)
C4 C3 C2 119.9(2)
C4 C3 H3 120.1
C2 C3 H3 120.1
C3 C4 C5 120.0(2)
C3 C4 H4 120.0
C5 C4 H4 120.0
C6 C5 C4 120.3(2)
C6 C5 H5 119.8
C4 C5 H5 119.8
C5 C6 C7 120.2(2)
C5 C6 H6 119.9
C7 C6 H6 119.9
C2 C7 C6 119.7(2)
C2 C7 H7 120.1
C6 C7 H7 120.1
C9' C8 N1 116.5(5)
C9' C8 C11' 113.2(8)
N1 C8 C11' 99.9(5)
C9' C8 C10 53.2(6)
N1 C8 C10 109.08(18)
C11' C8 C10 151.0(5)
C9' C8 C11 133.5(5)
N1 C8 C11 109.79(18)
C11' C8 C11 59.9(5)
C10 C8 C11 108.5(2)
C9' C8 C9 59.3(6)
N1 C8 C9 111.54(18)
C11' C8 C9 55.7(5)
C10 C8 C9 111.0(2)
C11 C8 C9 106.9(2)
C9' C8 C10' 109.1(7)
N1 C8 C10' 107.1(4)
C11' C8 C10' 110.6(7)
C10 C8 C10' 61.4(4)
C11 C8 C10' 51.0(4)
C9 C8 C10' 140.6(4)
C8 C9 H9A 109.5
C8 C9 H9B 109.5
C8 C9 H9C 109.5
C8 C10 H10A 109.5
C8 C10 H10B 109.5
C8 C10 H10C 109.5
C8 C11 H11A 109.5
C8 C11 H11B 109.5
C8 C11 H11C 109.5
C8 C9' H9'1 109.5
C8 C9' H9'2 109.5
H9'1 C9' H9'2 109.5
C8 C9' H9'3 109.5
H9'1 C9' H9'3 109.5
H9'2 C9' H9'3 109.5
C8 C10' H10D 109.5
C8 C10' H10E 109.5
H10D C10' H10E 109.5
C8 C10' H10F 109.5
H10D C10' H10F 109.5
H10E C10' H10F 109.5
C8 C11' H11D 109.5
C8 C11' H11E 109.5
H11D C11' H11E 109.5
C8 C11' H11F 109.5
H11D C11' H11F 109.5
H11E C11' H11F 109.5
N2 C12 C13 112.70(16)
N2 C12 C15 109.33(16)
C13 C12 C15 109.80(17)
N2 C12 C14 105.95(16)
C13 C12 C14 108.50(17)
C15 C12 C14 110.48(17)
C12 C13 H13A 109.5
C12 C13 H13B 109.5
H13A C13 H13B 109.5
C12 C13 H13C 109.5
H13A C13 H13C 109.5
H13B C13 H13C 109.5
C12 C14 H14A 109.5
C12 C14 H14B 109.5
H14A C14 H14B 109.5
C12 C14 H14C 109.5
H14A C14 H14C 109.5
H14B C14 H14C 109.5
C12 C15 H15A 109.5
C12 C15 H15B 109.5
H15A C15 H15B 109.5
C12 C15 H15C 109.5
H15A C15 H15C 109.5
H15B C15 H15C 109.5
O1 C16 C17 111.81(17)
O1 C16 C21 127.52(17)
C17 C16 C21 120.67(18)
O2 C17 C18 124.43(17)
O2 C17 C16 112.37(17)
C18 C17 C16 123.18(18)
C17 C18 C19 117.71(19)
C17 C18 H18 121.1
C19 C18 H18 121.1
C20 C19 C18 118.48(19)
C20 C19 C22 119.54(18)
C18 C19 C22 121.95(19)
C19 C20 C21 124.51(19)
C19 C20 H20 117.7
C21 C20 H20 117.7
C16 C21 C20 115.32(18)
C16 C21 C26 122.22(18)
C20 C21 C26 122.45(18)
C23 C22 C19 112.07(17)
C23 C22 C24 108.07(19)
C19 C22 C24 109.79(18)
C23 C22 C25 109.11(19)
C19 C22 C25 109.18(17)
C24 C22 C25 108.55(18)
C22 C23 H23A 109.5
C22 C23 H23B 109.5
H23A C23 H23B 109.5
C22 C23 H23C 109.5
H23A C23 H23C 109.5
H23B C23 H23C 109.5
C22 C24 H24A 109.5
C22 C24 H24B 109.5
H24A C24 H24B 109.5
C22 C24 H24C 109.5
H24A C24 H24C 109.5
H24B C24 H24C 109.5
C22 C25 H25A 109.5
C22 C25 H25B 109.5
H25A C25 H25B 109.5
C22 C25 H25C 109.5
H25A C25 H25C 109.5
H25B C25 H25C 109.5
C21 C26 C28 108.78(17)
C21 C26 C27 109.50(18)
C28 C26 C27 109.83(18)
C21 C26 C29 112.31(18)
C28 C26 C29 107.84(19)
C27 C26 C29 108.55(18)
C26 C27 H27A 109.5
C26 C27 H27B 109.5
H27A C27 H27B 109.5
C26 C27 H27C 109.5
H27A C27 H27C 109.5
H27B C27 H27C 109.5
C26 C28 H28A 109.5
C26 C28 H28B 109.5
H28A C28 H28B 109.5
C26 C28 H28C 109.5
H28A C28 H28C 109.5
H28B C28 H28C 109.5
C26 C29 H29A 109.5
C26 C29 H29B 109.5
H29A C29 H29B 109.5
C26 C29 H29C 109.5
H29A C29 H29C 109.5
H29B C29 H29C 109.5
C1 N1 C8 126.44(17)
C1 N1 Si1 92.90(12)
C8 N1 Si1 136.96(14)
C1 N2 C12 130.56(17)
C1 N2 Si1 90.76(12)
C12 N2 Si1 136.64(13)
C16 O1 Si1 112.05(12)
C17 O2 Si1 112.90(12)
O2 Si1 O1 90.59(7)
O2 Si1 N1 131.49(8)
O1 Si1 N1 99.30(7)
O2 Si1 N2 88.38(7)
O1 Si1 N2 164.15(7)
N1 Si1 N2 70.00(7)
O2 Si1 Cl1 116.01(6)
O1 Si1 Cl1 98.05(5)
N1 Si1 Cl1 109.43(6)
N2 Si1 Cl1 96.61(6)

loop_
_geom_bond_atom_site_label_1
_geom_bond_atom_site_label_2
_geom_bond_distance
C1 N2 1.306(3)
C1 N1 1.362(3)
C1 C2 1.486(3)
C2 C7 1.387(3)
C2 C3 1.398(3)
C3 C4 1.382(3)
C3 H3 0.9500
C4 C5 1.385(3)
C4 H4 0.9500
C5 C6 1.376(3)
C5 H5 0.9500
C6 C7 1.391(3)
C6 H6 0.9500
C7 H7 0.9500
C8 C9' 1.471(11)
C8 N1 1.498(2)
C8 C11' 1.515(12)
C8 C10 1.526(4)
C8 C11 1.531(3)
C8 C9 1.538(3)
C8 C10' 1.571(11)
C9 H9A 0.9800
C9 H9B 0.9800
C9 H9C 0.9800
C10 H10A 0.9800
C10 H10B 0.9800
C10 H10C 0.9800
C11 H11A 0.9800
C11 H11B 0.9800
C11 H11C 0.9800
C9' H9'1 0.9800
C9' H9'2 0.9800
C9' H9'3 0.9800
C10' H10D 0.9800
C10' H10E 0.9800
C10' H10F 0.9800
C11' H11D 0.9800
C11' H11E 0.9800
C11' H11F 0.9800
C12 N2 1.500(2)
C12 C13 1.529(3)
C12 C15 1.531(3)
C12 C14 1.532(3)
C13 H13A 0.9800
C13 H13B 0.9800
C13 H13C 0.9800
C14 H14A 0.9800
C14 H14B 0.9800
C14 H14C 0.9800
C15 H15A 0.9800
C15 H15B 0.9800
C15 H15C 0.9800
C16 O1 1.378(2)
C16 C17 1.389(3)
C16 C21 1.395(3)
C17 O2 1.375(2)
C17 C18 1.377(3)
C18 C19 1.399(3)
C18 H18 0.9500
C19 C20 1.394(3)
C19 C22 1.535(3)
C20 C21 1.400(3)
C20 H20 0.9500
C21 C26 1.533(3)
C22 C23 1.526(3)
C22 C24 1.536(3)
C22 C25 1.541(3)
C23 H23A 0.9800
C23 H23B 0.9800
C23 H23C 0.9800
C24 H24A 0.9800
C24 H24B 0.9800
C24 H24C 0.9800
C25 H25A 0.9800
C25 H25B 0.9800
C25 H25C 0.9800
C26 C28 1.533(3)
C26 C27 1.536(3)
C26 C29 1.538(3)
C27 H27A 0.9800
C27 H27B 0.9800
C27 H27C 0.9800
C28 H28A 0.9800
C28 H28B 0.9800
C28 H28C 0.9800
C29 H29A 0.9800
C29 H29B 0.9800
C29 H29C 0.9800
Cl1 Si1 2.0858(8)
N1 Si1 1.8164(18)
N2 Si1 1.9060(18)
O1 Si1 1.7204(14)
O2 Si1 1.6906(14)

loop_
_geom_torsion_atom_site_label_1
_geom_torsion_atom_site_label_2
_geom_torsion_atom_site_label_3
_geom_torsion_atom_site_label_4
_geom_torsion
N2 C1 C2 C7 89.5(3)
N1 C1 C2 C7 -95.7(3)
N2 C1 C2 C3 -87.7(3)
N1 C1 C2 C3 87.1(2)
C7 C2 C3 C4 -1.5(3)
C1 C2 C3 C4 175.68(19)
C2 C3 C4 C5 1.6(3)
C3 C4 C5 C6 -0.4(3)
C4 C5 C6 C7 -0.8(3)
C3 C2 C7 C6 0.3(3)
C1 C2 C7 C6 -176.84(19)
C5 C6 C7 C2 0.9(3)
O1 C16 C17 O2 -2.2(2)
C21 C16 C17 O2 177.68(17)
O1 C16 C17 C18 176.16(17)
C21 C16 C17 C18 -4.0(3)
O2 C17 C18 C19 179.33(17)
C16 C17 C18 C19 1.2(3)
C17 C18 C19 C20 1.6(3)
C17 C18 C19 C22 179.51(18)
C18 C19 C20 C21 -1.8(3)
C22 C19 C20 C21 -179.79(19)
O1 C16 C21 C20 -176.58(18)
C17 C16 C21 C20 3.6(3)
O1 C16 C21 C26 4.9(3)
C17 C16 C21 C26 -174.94(18)
C19 C20 C21 C16 -0.8(3)
C19 C20 C21 C26 177.75(19)
C20 C19 C22 C23 -173.3(2)
C18 C19 C22 C23 8.8(3)
C20 C19 C22 C24 -53.2(3)
C18 C19 C22 C24 128.9(2)
C20 C19 C22 C25 65.7(2)
C18 C19 C22 C25 -112.2(2)
C16 C21 C26 C28 55.1(3)
C20 C21 C26 C28 -123.3(2)
C16 C21 C26 C27 -64.9(2)
C20 C21 C26 C27 116.6(2)
C16 C21 C26 C29 174.39(19)
C20 C21 C26 C29 -4.0(3)
N2 C1 N1 C8 -159.87(18)
C2 C1 N1 C8 24.5(3)
N2 C1 N1 Si1 1.40(16)
C2 C1 N1 Si1 -174.24(18)
C9' C8 N1 C1 8.0(7)
C11' C8 N1 C1 -114.2(6)
C10 C8 N1 C1 65.6(3)
C11 C8 N1 C1 -175.6(2)
C9 C8 N1 C1 -57.3(3)
C10' C8 N1 C1 130.5(5)
C9' C8 N1 Si1 -143.9(6)
C11' C8 N1 Si1 93.8(6)
C10 C8 N1 Si1 -86.4(3)
C11 C8 N1 Si1 32.4(3)
C9 C8 N1 Si1 150.72(19)
C10' C8 N1 Si1 -21.5(5)
N1 C1 N2 C12 -166.89(18)
C2 C1 N2 C12 8.8(3)
N1 C1 N2 Si1 -1.34(15)
C2 C1 N2 Si1 174.33(18)
C13 C12 N2 C1 -40.3(3)
C15 C12 N2 C1 82.2(2)
C14 C12 N2 C1 -158.8(2)
C13 C12 N2 Si1 161.04(16)
C15 C12 N2 Si1 -76.5(2)
C14 C12 N2 Si1 42.5(2)
C17 C16 O1 Si1 5.0(2)
C21 C16 O1 Si1 -174.84(17)
C18 C17 O2 Si1 -179.97(16)
C16 C17 O2 Si1 -1.7(2)
C17 O2 Si1 O1 3.79(13)
C17 O2 Si1 N1 106.78(14)
C17 O2 Si1 N2 167.97(12)
C17 O2 Si1 Cl1 -95.46(12)
C16 O1 Si1 O2 -5.01(13)
C16 O1 Si1 N1 -137.32(13)
C16 O1 Si1 N2 -91.2(3)
C16 O1 Si1 Cl1 111.36(12)
C1 N1 Si1 O2 67.78(15)
C8 N1 Si1 O2 -134.45(19)
C1 N1 Si1 O1 166.92(11)
C8 N1 Si1 O1 -35.3(2)
C1 N1 Si1 N2 -0.98(11)
C8 N1 Si1 N2 156.8(2)
C1 N1 Si1 Cl1 -91.07(11)
C8 N1 Si1 Cl1 66.7(2)
C1 N2 Si1 O2 -134.67(12)
C12 N2 Si1 O2 29.31(19)
C1 N2 Si1 O1 -48.2(3)
C12 N2 Si1 O1 115.8(3)
C1 N2 Si1 N1 1.02(11)
C12 N2 Si1 N1 165.0(2)
C1 N2 Si1 Cl1 109.33(11)
C12 N2 Si1 Cl1 -86.69(18)
